data_2220576
loop_
_publ_author_name
'Strasser, Christoph E.'
'Cronje, Stephanie'
'Raubenheimer, Helgard G.'

_publ_section_title
;<i>catena</i>-Poly[copper(I)-bis(\m-trifluoromethanesulfonato-\k^2^<i>O</i>:<i>O</i>')-copper(I)-bis(\m-trimethyl
 trithiophosphite)-\k^2^<i>P</i>:<i>S</i>;\k^2^<i>S</i>:<i>P</i>]
;
_journal_coeditor_code LH2742
_journal_issue 1
_journal_name_full 'Acta Crystallographica Section E'
_journal_page_first m86
_journal_paper_doi 10.1107/S1600536808041809
_journal_volume 65
_journal_year 2009
_chemical_formula_iupac '[Cu2 (C F3 S O3)2 (C3 H9 P S3)2]'
_chemical_formula_moiety 'C8 H18 Cu2 F6 O6 P2 S8'
_chemical_formula_sum 'C8 H18 Cu2 F6 O6 P2 S8'
_chemical_formula_weight 769.78
_chemical_melting_point 413
_chemical_name_systematic
;
<i>catena</i>-Poly[copper(I)-bis(\m-trifluoromethanesulfonato-
\k^2^<i>O</i>:<i>O</i>')-copper(I)-bis(\m-trimethyl
trithiophosphite)-\k^2^<i>P</i>:<i>S</i>;\k^2^<i>S</i>:<i>P</i>]
;
_space_group_IT_number 14
_symmetry_cell_setting monoclinic
_symmetry_space_group_name_Hall '-P 2ybc'
_symmetry_space_group_name_H-M 'P 1 21/c 1'
_atom_sites_solution_hydrogens geom
_atom_sites_solution_primary direct
_atom_sites_solution_secondary difmap
_audit_creation_method SHELXL-97
_cell_angle_alpha 90.00
_cell_angle_beta 102.674(3)
_cell_angle_gamma 90.00
_cell_formula_units_Z 2
_cell_length_a 8.8347(15)
_cell_length_b 18.306(3)
_cell_length_c 8.1731(14)
_cell_measurement_reflns_used 4358
_cell_measurement_temperature 100(2)
_cell_measurement_theta_max 26.341
_cell_measurement_theta_min 2.363
_cell_volume 1289.6(4)
_computing_cell_refinement 'SAINT (Bruker, 2003)'
_computing_data_collection 'SMART (Bruker, 2002)'
_computing_data_reduction 'SAINT (Bruker, 2003)'
_computing_molecular_graphics 'X-SEED (Barbour, 2001)'
_computing_publication_material 'X-SEED (Barbour, 2001)'
_computing_structure_refinement 'SHELXL97 (Sheldrick, 2008)'
_computing_structure_solution 'SHELXS97 (Sheldrick, 2008)'
_diffrn_ambient_temperature 100(2)
_diffrn_measured_fraction_theta_full 0.995
_diffrn_measured_fraction_theta_max 0.995
_diffrn_measurement_device_type 'Bruker APEX CCD area-detector'
_diffrn_measurement_method \w
_diffrn_radiation_monochromator graphite
_diffrn_radiation_source 'fine-focus sealed tube'
_diffrn_radiation_type MoK\a
_diffrn_radiation_wavelength 0.71073
_diffrn_reflns_av_R_equivalents 0.0208
_diffrn_reflns_av_sigmaI/netI 0.0239
_diffrn_reflns_limit_h_max 11
_diffrn_reflns_limit_h_min -11
_diffrn_reflns_limit_k_max 22
_diffrn_reflns_limit_k_min -14
_diffrn_reflns_limit_l_max 10
_diffrn_reflns_limit_l_min -9
_diffrn_reflns_number 7349
_diffrn_reflns_theta_full 26.35
_diffrn_reflns_theta_max 26.35
_diffrn_reflns_theta_min 2.23
_diffrn_standards_number 0
_exptl_absorpt_coefficient_mu 2.488
_exptl_absorpt_correction_T_max 0.907
_exptl_absorpt_correction_T_min 0.789
_exptl_absorpt_correction_type multi-scan
_exptl_absorpt_process_details '(SADABS; Bruker, 2002)'
_exptl_crystal_colour colourless
_exptl_crystal_density_diffrn 1.982
_exptl_crystal_density_method 'not measured'
_exptl_crystal_description block
_exptl_crystal_F_000 768
_exptl_crystal_size_max 0.10
_exptl_crystal_size_mid 0.08
_exptl_crystal_size_min 0.04
_refine_diff_density_max 0.865
_refine_diff_density_min -0.419
_refine_ls_extinction_method none
_refine_ls_goodness_of_fit_ref 1.044
_refine_ls_hydrogen_treatment constr
_refine_ls_matrix_type full
_refine_ls_number_parameters 148
_refine_ls_number_reflns 2612
_refine_ls_number_restraints 0
_refine_ls_restrained_S_all 1.044
_refine_ls_R_factor_all 0.0326
_refine_ls_R_factor_gt 0.0303
_refine_ls_shift/su_max 0.000
_refine_ls_shift/su_mean 0.000
_refine_ls_structure_factor_coef Fsqd
_refine_ls_weighting_details 'calc w=1/[\s^2^(Fo^2^)+(0.0393P)^2^+1.5175P] where P=(Fo^2^+2Fc^2^)/3'
_refine_ls_weighting_scheme calc
_refine_ls_wR_factor_gt 0.0734
_refine_ls_wR_factor_ref 0.0746
_reflns_number_gt 2425
_reflns_number_total 2612
_reflns_threshold_expression I>2\s(I)
_cod_data_source_file lh2742.cif
_cod_data_source_block I
_cod_original_sg_symbol_H-M 'P 21/c'
_cod_database_code 2220576
_cod_database_fobs_code 2220576

loop_
_symmetry_equiv_pos_as_xyz
'x, y, z'
'-x, y+1/2, -z+1/2'
'-x, -y, -z'
'x, -y-1/2, z-1/2'

loop_
_atom_site_type_symbol
_atom_site_label
_atom_site_fract_x
_atom_site_fract_y
_atom_site_fract_z
_atom_site_U_iso_or_equiv
_atom_site_adp_type
_atom_site_calc_flag
_atom_site_refinement_flags
_atom_site_occupancy
_atom_site_disorder_assembly
_atom_site_disorder_group
Cu Cu1 0.20918(3) 0.512402(17) 0.47201(4) 0.01851(11) Uani d . 1 . .
P P1 0.02869(7) 0.58055(3) 0.31859(8) 0.01703(15) Uani d . 1 . .
S S1 -0.19119(7) 0.52875(3) 0.26779(8) 0.01850(14) Uani d . 1 . .
S S2 0.03767(8) 0.61564(4) 0.07703(8) 0.02558(16) Uani d . 1 . .
S S3 0.00504(8) 0.68172(3) 0.42847(8) 0.02322(16) Uani d . 1 . .
S S4 0.54023(7) 0.58664(3) 0.66022(8) 0.01807(15) Uani d . 1 . .
F F1 0.66632(19) 0.70162(9) 0.8235(2) 0.0303(4) Uani d . 1 . .
F F2 0.5529(3) 0.72252(11) 0.5687(2) 0.0546(6) Uani d . 1 . .
F F3 0.4170(2) 0.70427(11) 0.7523(3) 0.0495(5) Uani d . 1 . .
O O1 0.4142(2) 0.57889(10) 0.5143(2) 0.0236(4) Uani d . 1 . .
O O2 0.6913(2) 0.57583(11) 0.6216(3) 0.0357(5) Uani d . 1 . .
O O3 0.5166(2) 0.55310(12) 0.8091(2) 0.0346(5) Uani d . 1 . .
C C1 -0.3285(3) 0.60237(15) 0.2002(4) 0.0255(6) Uani d . 1 . .
H H1A -0.3181 0.6390 0.2895 0.038 Uiso calc R 1 . .
H H1B -0.4343 0.5827 0.1756 0.038 Uiso calc R 1 . .
H H1C -0.3073 0.6252 0.0991 0.038 Uiso calc R 1 . .
C C2 0.2468(3) 0.6205(2) 0.1033(4) 0.0350(7) Uani d . 1 . .
H H2A 0.2907 0.6501 0.2024 0.052 Uiso calc R 1 . .
H H2B 0.2720 0.6430 0.0038 0.052 Uiso calc R 1 . .
H H2C 0.2906 0.5712 0.1180 0.052 Uiso calc R 1 . .
C C3 0.0397(3) 0.65795(15) 0.6490(3) 0.0260(6) Uani d . 1 . .
H H3A -0.0436 0.6259 0.6681 0.039 Uiso calc R 1 . .
H H3B 0.0420 0.7025 0.7159 0.039 Uiso calc R 1 . .
H H3C 0.1394 0.6326 0.6821 0.039 Uiso calc R 1 . .
C C4 0.5454(3) 0.68447(15) 0.7022(4) 0.0253(6) Uani d . 1 . .

loop_
_atom_site_aniso_label
_atom_site_aniso_U_11
_atom_site_aniso_U_22
_atom_site_aniso_U_33
_atom_site_aniso_U_12
_atom_site_aniso_U_13
_atom_site_aniso_U_23
Cu1 0.01952(17) 0.01793(18) 0.01786(18) 0.00236(11) 0.00363(12) 0.00126(12)
S1 0.0200(3) 0.0165(3) 0.0185(3) 0.0003(2) 0.0033(2) 0.0018(2)
S2 0.0240(3) 0.0364(4) 0.0163(3) -0.0004(3) 0.0043(3) 0.0077(3)
S3 0.0312(3) 0.0145(3) 0.0231(3) 0.0005(3) 0.0041(3) 0.0012(2)
S4 0.0199(3) 0.0153(3) 0.0187(3) -0.0015(2) 0.0036(2) -0.0016(2)
P1 0.0196(3) 0.0170(3) 0.0146(3) 0.0008(2) 0.0039(2) 0.0022(2)
F1 0.0341(9) 0.0235(8) 0.0320(9) -0.0079(7) 0.0045(7) -0.0098(7)
F2 0.0967(17) 0.0278(10) 0.0348(11) -0.0160(10) 0.0046(11) 0.0099(8)
F3 0.0342(10) 0.0369(11) 0.0778(15) 0.0048(8) 0.0130(10) -0.0267(11)
O1 0.0255(10) 0.0248(10) 0.0189(9) -0.0059(8) 0.0015(7) -0.0002(7)
O2 0.0234(10) 0.0304(11) 0.0537(14) -0.0018(8) 0.0095(9) -0.0214(10)
O3 0.0457(13) 0.0321(11) 0.0218(10) -0.0161(10) -0.0014(9) 0.0064(9)
C1 0.0225(13) 0.0222(14) 0.0294(15) 0.0042(10) 0.0002(11) 0.0080(11)
C2 0.0248(14) 0.056(2) 0.0254(15) -0.0064(14) 0.0072(11) 0.0069(14)
C3 0.0373(15) 0.0226(14) 0.0176(13) 0.0004(11) 0.0053(11) -0.0044(11)
C4 0.0316(14) 0.0176(13) 0.0256(14) 0.0007(11) 0.0039(11) -0.0006(11)

loop_
_atom_type_symbol
_atom_type_description
_atom_type_scat_dispersion_real
_atom_type_scat_dispersion_imag
_atom_type_scat_source
C C 0.0033 0.0016 'International Tables Vol C Tables 4.2.6.8 and 6.1.1.4'
H H 0.0000 0.0000 'International Tables Vol C Tables 4.2.6.8 and 6.1.1.4'
O O 0.0106 0.0060 'International Tables Vol C Tables 4.2.6.8 and 6.1.1.4'
F F 0.0171 0.0103 'International Tables Vol C Tables 4.2.6.8 and 6.1.1.4'
P P 0.1023 0.0942 'International Tables Vol C Tables 4.2.6.8 and 6.1.1.4'
S S 0.1246 0.1234 'International Tables Vol C Tables 4.2.6.8 and 6.1.1.4'
Cu Cu 0.3201 1.2651 'International Tables Vol C Tables 4.2.6.8 and 6.1.1.4'

loop_
_geom_angle_atom_site_label_1
_geom_angle_atom_site_label_2
_geom_angle_atom_site_label_3
_geom_angle_site_symmetry_1
_geom_angle_site_symmetry_3
_geom_angle
_geom_angle_publ_flag
P1 Cu1 S1 . 3_566 121.88(3) yes
P1 S1 Cu1 . 3_566 102.25(3) no
S4 O1 Cu1 . . 131.05(11) no
S4 O2 Cu1 . 3_666 132.38(13) no
O1 Cu1 S1 . 3_566 105.35(5) yes
O1 Cu1 P1 . . 104.59(6) yes
O2 Cu1 S1 3_666 3_566 102.03(7) yes
O2 Cu1 P1 3_666 . 123.32(7) yes
O2 Cu1 O1 3_666 . 95.18(8) yes
C1 S1 Cu1 . 3_566 110.36(10) no
S1 P1 Cu1 . . 112.23(4) no
S2 P1 Cu1 . . 122.77(4) no
S3 P1 Cu1 . . 112.83(4) no
S2 P1 S1 . . 100.09(4) yes
S3 P1 S1 . . 107.89(4) yes
S3 P1 S2 . . 99.29(4) yes
C1 S1 P1 . . 104.48(9) yes
C2 S2 P1 . . 98.73(10) yes
C3 S3 P1 . . 101.75(9) yes
O1 S4 O2 . . 112.64(13) no
O3 S4 O1 . . 115.63(12) no
O3 S4 O2 . . 116.31(14) no
O1 S4 C4 . . 103.54(12) no
O2 S4 C4 . . 100.87(13) no
O3 S4 C4 . . 105.44(13) no
F1 C4 S4 . . 110.88(19) no
F2 C4 S4 . . 111.7(2) no
F3 C4 S4 . . 109.64(19) no
F1 C4 F3 . . 107.7(2) no
F2 C4 F1 . . 108.5(2) no
F2 C4 F3 . . 108.2(2) no
S1 C1 H1A . . 109.5 no
S1 C1 H1B . . 109.5 no
S1 C1 H1C . . 109.5 no
H1A C1 H1B . . 109.5 no
H1A C1 H1C . . 109.5 no
H1B C1 H1C . . 109.5 no
S2 C2 H2A . . 109.5 no
S2 C2 H2B . . 109.5 no
S2 C2 H2C . . 109.5 no
H2A C2 H2B . . 109.5 no
H2A C2 H2C . . 109.5 no
H2B C2 H2C . . 109.5 no
S3 C3 H3A . . 109.5 no
S3 C3 H3B . . 109.5 no
S3 C3 H3C . . 109.5 no
H3A C3 H3B . . 109.5 no
H3A C3 H3C . . 109.5 no
H3B C3 H3C . . 109.5 no

loop_
_geom_bond_atom_site_label_1
_geom_bond_atom_site_label_2
_geom_bond_site_symmetry_2
_geom_bond_distance
_geom_bond_publ_flag
Cu1 S1 3_566 2.2943(8) yes
Cu1 P1 . 2.1895(7) yes
Cu1 O1 . 2.1466(18) yes
Cu1 O2 3_666 2.065(2) yes
P1 S1 . 2.1192(9) yes
P1 S2 . 2.0941(9) yes
P1 S3 . 2.0886(10) yes
S1 C1 . 1.816(3) yes
S2 C2 . 1.815(3) yes
S3 C3 . 1.814(3) yes
S4 C4 . 1.822(3) no
S4 O1 . 1.4490(19) no
S4 O2 . 1.451(2) no
S4 O3 . 1.419(2) no
F1 C4 . 1.326(3) no
F2 C4 . 1.308(3) no
F3 C4 . 1.338(3) no
C1 H1A . 0.9800 no
C1 H1B . 0.9800 no
C1 H1C . 0.9800 no
C2 H2A . 0.9800 no
C2 H2B . 0.9800 no
C2 H2C . 0.9800 no
C3 H3A . 0.9800 no
C3 H3B . 0.9800 no
C3 H3C . 0.9800 no

loop_
_geom_torsion_atom_site_label_1
_geom_torsion_atom_site_label_2
_geom_torsion_atom_site_label_3
_geom_torsion_atom_site_label_4
_geom_torsion_site_symmetry_1
_geom_torsion_site_symmetry_2
_geom_torsion_site_symmetry_3
_geom_torsion_site_symmetry_4
_geom_torsion
_geom_torsion_publ_flag
Cu1 P1 S1 Cu1 . . . 3_566 47.73(4) no
Cu1 P1 S1 C1 . . . . 162.81(10) no
Cu1 P1 S2 C2 . . . . -30.47(13) no
Cu1 P1 S3 C3 . . . . -36.26(11) no
S1 Cu1 P1 S1 3_566 . . . -58.38(5) no
S1 Cu1 P1 S2 3_566 . . . -177.61(4) no
S1 Cu1 P1 S3 3_566 . . . 63.76(5) no
S1 Cu1 O1 S4 3_566 . . . 13.26(16) no
P1 Cu1 O1 S4 . . . . 142.85(14) no
S2 P1 S1 Cu1 . . . 3_566 179.54(3) no
S3 P1 S1 Cu1 . . . 3_566 -77.18(4) no
O1 Cu1 P1 S1 . . . . -177.33(6) no
O1 Cu1 P1 S2 . . . . 63.44(7) no
O1 Cu1 P1 S3 . . . . -55.19(6) no
O2 Cu1 P1 S1 3_666 . . . 76.24(8) no
O2 Cu1 P1 S2 3_666 . . . -42.98(9) no
O2 Cu1 P1 S3 3_666 . . . -161.62(8) no
O2 Cu1 O1 S4 3_666 . . . -90.74(16) no
O1 S4 O2 Cu1 . . . 3_666 -61.2(2) no
O2 S4 O1 Cu1 . . . . 127.02(15) no
O3 S4 O1 Cu1 . . . . -10.1(2) no
O3 S4 O2 Cu1 . . . 3_666 75.6(2) no
C4 S4 O1 Cu1 . . . . -124.88(16) no
C4 S4 O2 Cu1 . . . 3_666 -170.98(18) no
S1 P1 S2 C2 . . . . -155.34(12) no
S1 P1 S3 C3 . . . . 88.30(10) no
S2 P1 S1 C1 . . . . -65.38(11) no
S2 P1 S3 C3 . . . . -167.85(10) no
S3 P1 S1 C1 . . . . 37.90(11) no
S3 P1 S2 C2 . . . . 94.47(12) no
O1 S4 C4 F1 . . . . -173.61(18) no
O1 S4 C4 F2 . . . . -52.4(2) no
O1 S4 C4 F3 . . . . 67.5(2) no
O2 S4 C4 F1 . . . . -56.9(2) no
O2 S4 C4 F2 . . . . 64.3(2) no
O2 S4 C4 F3 . . . . -175.7(2) no
O3 S4 C4 F1 . . . . 64.5(2) no
O3 S4 C4 F2 . . . . -174.3(2) no
O3 S4 C4 F3 . . . . -54.3(2) no
